data_4108482
loop_
_publ_author_name
'Paulson Mathew'
'Antonia Neels'
'Martin Albrecht'

_publ_section_title
;
 1,2,3-Triazolylidenes as Versatile Abnormal Carbene Ligands for Late
 Transition Metals
;
_journal_name_full 'Journal of the American Chemical Society'
_journal_page_first 13534
_journal_page_last 13535
_journal_paper_doi 10.1021/ja805781s
_journal_volume 130
_journal_year 2008
_chemical_formula_sum 'C19 H25 Cl N3 Rh'
_chemical_formula_weight 433.78
_chemical_name_systematic
; 
 ? 
;
_space_group_IT_number 14
_symmetry_cell_setting monoclinic
_symmetry_space_group_name_Hall '-P 2ybc'
_symmetry_space_group_name_H-M 'P 1 21/c 1'
_atom_sites_solution_hydrogens geom
_atom_sites_solution_primary direct
_atom_sites_solution_secondary difmap
_audit_creation_method SHELXL-97
_cell_angle_alpha 90.00
_cell_angle_beta 103.598(10)
_cell_angle_gamma 90.00
_cell_formula_units_Z 4
_cell_length_a 9.7329(8)
_cell_length_b 17.7673(19)
_cell_length_c 11.0845(10)
_cell_measurement_reflns_used 8000
_cell_measurement_temperature 223(2)
_cell_measurement_theta_max 25.75
_cell_measurement_theta_min 2.15
_cell_volume 1863.1(3)
_computing_cell_refinement 'CELL (Stoe IPDS Software, 2000)'
_computing_data_collection 'EXPOSE (Stoe IPDS Software, 2000)'
_computing_data_reduction 'INTEGRATE (Stoe IPDS Software, 2000)'
_computing_molecular_graphics 'PLATON99 (Spek, 1990)'
_computing_publication_material 'SHELXL-97 (Sheldrick, 1997)'
_computing_structure_refinement 'SHELXL-97 (Sheldrick, 1997)'
_computing_structure_solution 'SHELXS-97 (Sheldrick, 1990)'
_diffrn_ambient_temperature 223(2)
_diffrn_detector_area_resol_mean 0.81\%A
_diffrn_measured_fraction_theta_full 0.981
_diffrn_measured_fraction_theta_max 0.981
_diffrn_measurement_device_type 'STOE IPDS'
_diffrn_measurement_method 'phi oscillation'
_diffrn_radiation_monochromator graphite
_diffrn_radiation_source 'fine-focus sealed tube'
_diffrn_radiation_type MoK\a
_diffrn_radiation_wavelength 0.71073
_diffrn_reflns_av_R_equivalents 0.0381
_diffrn_reflns_av_sigmaI/netI 0.0364
_diffrn_reflns_limit_h_max 11
_diffrn_reflns_limit_h_min -11
_diffrn_reflns_limit_k_max 21
_diffrn_reflns_limit_k_min -21
_diffrn_reflns_limit_l_max 13
_diffrn_reflns_limit_l_min -13
_diffrn_reflns_number 14423
_diffrn_reflns_theta_full 26.12
_diffrn_reflns_theta_max 26.12
_diffrn_reflns_theta_min 2.21
_diffrn_standards_decay_% 0
_diffrn_standards_interval_time 0
_diffrn_standards_number 0
_exptl_absorpt_coefficient_mu 1.065
_exptl_absorpt_correction_T_max 0.742
_exptl_absorpt_correction_T_min 0.718
_exptl_absorpt_correction_type multi-scan
_exptl_absorpt_process_details 'MULscanABS, (PLATON03, Speck, 2003)'
_exptl_crystal_colour yellow
_exptl_crystal_density_diffrn 1.546
_exptl_crystal_density_meas ?
_exptl_crystal_description block
_exptl_crystal_F_000 888
_exptl_crystal_size_max 0.50
_exptl_crystal_size_mid 0.45
_exptl_crystal_size_min 0.40
_refine_diff_density_max 1.261
_refine_diff_density_min -1.661
_refine_diff_density_rms 0.109
_refine_ls_extinction_method none
_refine_ls_goodness_of_fit_ref 1.079
_refine_ls_hydrogen_treatment mixed
_refine_ls_matrix_type full
_refine_ls_number_parameters 157
_refine_ls_number_reflns 3631
_refine_ls_number_restraints 4
_refine_ls_restrained_S_all 1.078
_refine_ls_R_factor_all 0.0691
_refine_ls_R_factor_gt 0.0507
_refine_ls_shift/su_max 0.000
_refine_ls_shift/su_mean 0.000
_refine_ls_structure_factor_coef Fsqd
_refine_ls_weighting_details 'calc w=1/[\s^2^(Fo^2^)+(0.0712P)^2^+2.8545P] where P=(Fo^2^+2Fc^2^)/3'
_refine_ls_weighting_scheme calc
_refine_ls_wR_factor_gt 0.1259
_refine_ls_wR_factor_ref 0.1329
_reflns_number_gt 2613
_reflns_number_total 3631
_reflns_threshold_expression >2sigma(I)
_cod_data_source_file ja805781s_si_002_2.cif
_cod_data_source_block compound-6a
_cod_depositor_comments
;
The following automatic conversions were performed:

'_exptl_crystal_density_meas' value 'none' was changed to '?' - the
value is perceived as not measured.

Automatic conversion script
Id: cif_fix_values 3008 2015-01-20 13:52:24Z robertas 
;
_cod_database_code 4108482

loop_
_symmetry_equiv_pos_as_xyz
'x, y, z'
'-x, y+1/2, -z+1/2'
'-x, -y, -z'
'x, -y-1/2, z-1/2'

loop_
_atom_site_label
_atom_site_type_symbol
_atom_site_fract_x
_atom_site_fract_y
_atom_site_fract_z
_atom_site_U_iso_or_equiv
_atom_site_adp_type
_atom_site_occupancy
_atom_site_symmetry_multiplicity
_atom_site_calc_flag
_atom_site_refinement_flags
_atom_site_disorder_assembly
_atom_site_disorder_group
C1 C 0.7402(7) 0.3263(3) 0.3688(6) 0.0497(5) Uani 1 1 d . . .
C2 C 0.8371(7) 0.2759(3) 0.3402(6) 0.0497(5) Uani 1 1 d . . .
C3 C 0.9548(5) 0.2918(3) 0.2812(4) 0.0335(11) Uani 1 1 d . . .
C4 C 1.0324(6) 0.3574(3) 0.3132(5) 0.0404(12) Uani 1 1 d . . .
H4 H 1.0121 0.3894 0.3744 0.049 Uiso 1 1 calc R . .
C5 C 1.1391(7) 0.3760(3) 0.2555(6) 0.0508(14) Uani 1 1 d . . .
H5 H 1.1901 0.4210 0.2767 0.061 Uiso 1 1 calc R . .
C6 C 1.1714(6) 0.3289(3) 0.1671(5) 0.0489(14) Uani 1 1 d . . .
H6 H 1.2453 0.3412 0.1292 0.059 Uiso 1 1 calc R . .
C7 C 1.0950(7) 0.2639(3) 0.1347(5) 0.0479(14) Uani 1 1 d . . .
H7 H 1.1166 0.2319 0.0741 0.057 Uiso 1 1 calc R . .
C8 C 0.9861(6) 0.2450(3) 0.1908(5) 0.0387(12) Uani 1 1 d . . .
H8 H 0.9337 0.2007 0.1677 0.046 Uiso 1 1 calc R . .
C9 C 0.8786(7) 0.1344(3) 0.3808(5) 0.0476(14) Uani 1 1 d . . .
H9A H 0.8514 0.1018 0.4414 0.071 Uiso 1 1 calc R . .
H9B H 0.9799 0.1427 0.4039 0.071 Uiso 1 1 calc R . .
H9C H 0.8529 0.1109 0.2996 0.071 Uiso 1 1 calc R . .
C10 C 0.5341(7) 0.3035(3) 0.4667(6) 0.0497(5) Uani 1 1 d . . .
H10A H 0.5685 0.3183 0.5538 0.060 Uiso 0.50 1 calc PR A 1
H10B H 0.4935 0.3484 0.4207 0.060 Uiso 0.50 1 calc PR A 1
H10C H 0.5569 0.3523 0.5075 0.060 Uiso 0.50 1 d PR A 2
H10D H 0.4540 0.3115 0.3956 0.060 Uiso 0.50 1 d PR A 2
C11 C 0.4296(14) 0.2531(6) 0.4605(12) 0.0497(5) Uani 0.50 1 d P B 1
H11A H 0.3946 0.2370 0.3751 0.075 Uiso 0.50 1 calc PR B 1
H11B H 0.3533 0.2760 0.4902 0.075 Uiso 0.50 1 calc PR B 1
H11C H 0.4655 0.2098 0.5116 0.075 Uiso 0.50 1 calc PR B 1
C11A C 0.4919(14) 0.2573(6) 0.5510(12) 0.0497(5) Uani 0.50 1 d P B 2
H11D H 0.4810 0.2063 0.5190 0.075 Uiso 0.50 1 calc PR B 2
H11E H 0.4024 0.2750 0.5644 0.075 Uiso 0.50 1 calc PR B 2
H11F H 0.5626 0.2582 0.6289 0.075 Uiso 0.50 1 calc PR B 2
C12 C 0.6387(8) 0.5534(4) 0.3768(6) 0.0573(6) Uani 1 1 d D . .
H12 H 0.642(8) 0.554(4) 0.461(2) 0.069 Uiso 1 1 d D . .
C13 C 0.7655(8) 0.5606(4) 0.3439(6) 0.0573(6) Uani 1 1 d D . .
H13 H 0.842(5) 0.567(4) 0.411(4) 0.069 Uiso 1 1 d D . .
C14 C 0.7767(8) 0.5773(4) 0.2147(6) 0.0573(6) Uani 1 1 d . . .
H14A H 0.6959 0.6084 0.1741 0.069 Uiso 1 1 calc R . .
H14B H 0.8627 0.6067 0.2184 0.069 Uiso 1 1 calc R . .
C15 C 0.7807(8) 0.5099(4) 0.1379(6) 0.0573(6) Uani 1 1 d . . .
H15A H 0.8797 0.4959 0.1451 0.069 Uiso 1 1 calc R . .
H15B H 0.7401 0.5229 0.0509 0.069 Uiso 1 1 calc R . .
C16 C 0.7031(8) 0.4423(4) 0.1709(6) 0.0573(6) Uani 1 1 d D . .
H16 H 0.740(7) 0.396(2) 0.156(6) 0.069 Uiso 1 1 d D . .
C17 C 0.5692(8) 0.4406(4) 0.1942(6) 0.0573(6) Uani 1 1 d D . .
H17 H 0.536(7) 0.394(2) 0.213(6) 0.069 Uiso 1 1 d D . .
C18 C 0.4704(8) 0.5082(4) 0.1816(6) 0.0573(6) Uani 1 1 d . . .
H18A H 0.4789 0.5373 0.1086 0.069 Uiso 1 1 calc R . .
H18B H 0.3729 0.4899 0.1666 0.069 Uiso 1 1 calc R . .
C19 C 0.4970(7) 0.5592(4) 0.2906(6) 0.0573(6) Uani 1 1 d . . .
H19A H 0.4255 0.5491 0.3377 0.069 Uiso 1 1 calc R . .
H19B H 0.4835 0.6111 0.2604 0.069 Uiso 1 1 calc R . .
Cl1 Cl 0.83382(17) 0.44144(7) 0.57829(12) 0.0469(3) Uani 1 1 d . . .
N1 N 0.6570(6) 0.2797(3) 0.4193(5) 0.0497(5) Uani 1 1 d . B .
N2 N 0.6946(6) 0.2075(3) 0.4276(5) 0.0497(5) Uani 1 1 d . . .
N3 N 0.8055(6) 0.2064(3) 0.3771(5) 0.0497(5) Uani 1 1 d . B .
Rh1 Rh 0.72276(4) 0.44002(2) 0.36350(4) 0.03280(15) Uani 1 1 d . . .

loop_
_atom_site_aniso_label
_atom_site_aniso_U_11
_atom_site_aniso_U_22
_atom_site_aniso_U_33
_atom_site_aniso_U_23
_atom_site_aniso_U_13
_atom_site_aniso_U_12
C1 0.0608(15) 0.0357(10) 0.0623(13) -0.0066(9) 0.0342(11) -0.0032(10)
C2 0.0608(15) 0.0357(10) 0.0623(13) -0.0066(9) 0.0342(11) -0.0032(10)
C3 0.036(3) 0.031(2) 0.033(2) 0.002(2) 0.008(2) 0.003(2)
C4 0.044(3) 0.035(3) 0.044(3) -0.008(2) 0.012(2) -0.002(2)
C5 0.050(4) 0.043(3) 0.063(4) -0.005(3) 0.020(3) -0.010(3)
C6 0.044(3) 0.055(4) 0.053(3) -0.006(3) 0.022(3) -0.005(3)
C7 0.055(4) 0.046(3) 0.048(3) -0.007(3) 0.024(3) 0.003(3)
C8 0.046(3) 0.032(3) 0.040(3) -0.002(2) 0.014(2) 0.002(2)
C9 0.067(4) 0.030(3) 0.048(3) -0.003(2) 0.018(3) 0.006(3)
C10 0.0608(15) 0.0357(10) 0.0623(13) -0.0066(9) 0.0342(11) -0.0032(10)
C11 0.0608(15) 0.0357(10) 0.0623(13) -0.0066(9) 0.0342(11) -0.0032(10)
C11A 0.0608(15) 0.0357(10) 0.0623(13) -0.0066(9) 0.0342(11) -0.0032(10)
C12 0.0653(16) 0.0536(13) 0.0509(12) -0.0057(10) 0.0093(11) 0.0009(12)
C13 0.0653(16) 0.0536(13) 0.0509(12) -0.0057(10) 0.0093(11) 0.0009(12)
C14 0.0653(16) 0.0536(13) 0.0509(12) -0.0057(10) 0.0093(11) 0.0009(12)
C15 0.0653(16) 0.0536(13) 0.0509(12) -0.0057(10) 0.0093(11) 0.0009(12)
C16 0.0653(16) 0.0536(13) 0.0509(12) -0.0057(10) 0.0093(11) 0.0009(12)
C17 0.0653(16) 0.0536(13) 0.0509(12) -0.0057(10) 0.0093(11) 0.0009(12)
C18 0.0653(16) 0.0536(13) 0.0509(12) -0.0057(10) 0.0093(11) 0.0009(12)
C19 0.0653(16) 0.0536(13) 0.0509(12) -0.0057(10) 0.0093(11) 0.0009(12)
Cl1 0.0634(9) 0.0404(7) 0.0351(6) 0.0019(5) 0.0080(6) 0.0105(7)
N1 0.0608(15) 0.0357(10) 0.0623(13) -0.0066(9) 0.0342(11) -0.0032(10)
N2 0.0608(15) 0.0357(10) 0.0623(13) -0.0066(9) 0.0342(11) -0.0032(10)
N3 0.0608(15) 0.0357(10) 0.0623(13) -0.0066(9) 0.0342(11) -0.0032(10)
Rh1 0.0367(2) 0.0288(2) 0.0344(2) -0.00497(17) 0.01136(16) 0.00059(18)

loop_
_atom_type_symbol
_atom_type_description
_atom_type_scat_dispersion_real
_atom_type_scat_dispersion_imag
_atom_type_scat_source
C C 0.0033 0.0016 'International Tables Vol C Tables 4.2.6.8 and 6.1.1.4'
H H 0.0000 0.0000 'International Tables Vol C Tables 4.2.6.8 and 6.1.1.4'
Cl Cl 0.1484 0.1585 'International Tables Vol C Tables 4.2.6.8 and 6.1.1.4'
N N 0.0061 0.0033 'International Tables Vol C Tables 4.2.6.8 and 6.1.1.4'
Rh Rh -1.1178 0.9187 'International Tables Vol C Tables 4.2.6.8 and 6.1.1.4'

loop_
_geom_angle_atom_site_label_1
_geom_angle_atom_site_label_2
_geom_angle_atom_site_label_3
_geom_angle
N1 C1 C2 101.6(5)
N1 C1 Rh1 124.2(4)
C2 C1 Rh1 133.8(4)
N3 C2 C1 107.6(5)
N3 C2 C3 124.2(5)
C1 C2 C3 128.1(5)
C4 C3 C8 119.3(5)
C4 C3 C2 118.6(5)
C8 C3 C2 122.0(5)
C5 C4 C3 120.3(5)
C5 C4 H4 119.8
C3 C4 H4 119.8
C6 C5 C4 120.3(5)
C6 C5 H5 119.8
C4 C5 H5 119.8
C7 C6 C5 119.7(5)
C7 C6 H6 120.1
C5 C6 H6 120.1
C6 C7 C8 120.5(5)
C6 C7 H7 119.7
C8 C7 H7 119.7
C3 C8 C7 119.8(5)
C3 C8 H8 120.1
C7 C8 H8 120.1
N3 C9 H9A 109.5
N3 C9 H9B 109.5
H9A C9 H9B 109.5
N3 C9 H9C 109.5
H9A C9 H9C 109.5
H9B C9 H9C 109.5
C11 C10 C11A 45.2(7)
C11 C10 N1 117.2(6)
C11A C10 N1 117.8(7)
C11 C10 H10A 108.0
C11A C10 H10A 65.1
N1 C10 H10A 108.0
C11 C10 H10B 108.0
C11A C10 H10B 133.7
N1 C10 H10B 108.0
H10A C10 H10B 107.2
C11 C10 H10C 134.4
C11A C10 H10C 106.6
N1 C10 H10C 107.7
H10A C10 H10C 47.1
H10B C10 H10C 62.5
C11 C10 H10D 66.9
C11A C10 H10D 109.0
N1 C10 H10D 108.2
H10A C10 H10D 140.9
H10B C10 H10D 46.8
H10C C10 H10D 107.1
C10 C11 H10D 43.2
C10 C11 H11A 109.5
H10D C11 H11A 76.4
C10 C11 H11B 109.5
H10D C11 H11B 96.1
C10 C11 H11C 109.5
H10D C11 H11C 149.1
C10 C11A H11D 109.5
C10 C11A H11E 109.5
H11D C11A H11E 109.5
C10 C11A H11F 109.5
H11D C11A H11F 109.5
H11E C11A H11F 109.5
C13 C12 C19 125.4(6)
C13 C12 Rh1 72.2(4)
C19 C12 Rh1 108.9(4)
C13 C12 H12 117(5)
C19 C12 H12 117(5)
Rh1 C12 H12 99(4)
C12 C13 C14 123.2(7)
C12 C13 Rh1 71.4(4)
C14 C13 Rh1 110.2(4)
C12 C13 H13 114(5)
C14 C13 H13 121(5)
Rh1 C13 H13 100(4)
C15 C14 C13 114.3(6)
C15 C14 H14A 108.7
C13 C14 H14A 108.7
C15 C14 H14B 108.7
C13 C14 H14B 108.7
H14A C14 H14B 107.6
C14 C15 C16 115.1(6)
C14 C15 H15A 108.5
C16 C15 H15A 108.5
C14 C15 H15B 108.5
C16 C15 H15B 108.5
H15A C15 H15B 107.5
C17 C16 C15 127.4(6)
C17 C16 Rh1 71.0(4)
C15 C16 Rh1 109.3(4)
C17 C16 H16 116(4)
C15 C16 H16 115(4)
Rh1 C16 H16 103(4)
C16 C17 C18 124.5(6)
C16 C17 Rh1 70.4(4)
C18 C17 Rh1 112.7(4)
C16 C17 H17 117(4)
C18 C17 H17 118(4)
Rh1 C17 H17 90(4)
C19 C18 C17 114.9(6)
C19 C18 H18A 108.5
C17 C18 H18A 108.5
C19 C18 H18B 108.5
C17 C18 H18B 108.5
H18A C18 H18B 107.5
C18 C19 C12 116.1(6)
C18 C19 H19A 108.3
C12 C19 H19A 108.3
C18 C19 H19B 108.3
C12 C19 H19B 108.3
H19A C19 H19B 107.4
N2 N1 C1 115.6(5)
N2 N1 C10 119.0(5)
C1 N1 C10 125.4(5)
N3 N2 N1 102.9(4)
N2 N3 C2 112.2(5)
N2 N3 C9 116.1(4)
C2 N3 C9 131.4(5)
C1 Rh1 C16 92.1(2)
C1 Rh1 C17 93.9(3)
C16 Rh1 C17 38.5(3)
C1 Rh1 C12 160.7(3)
C16 Rh1 C12 96.0(3)
C17 Rh1 C12 81.8(3)
C1 Rh1 C13 162.9(3)
C16 Rh1 C13 81.7(3)
C17 Rh1 C13 91.0(3)
C12 Rh1 C13 36.4(3)
C1 Rh1 Cl1 88.06(18)
C16 Rh1 Cl1 158.7(2)
C17 Rh1 Cl1 162.7(2)
C12 Rh1 Cl1 90.69(18)
C13 Rh1 Cl1 92.10(18)

loop_
_geom_bond_atom_site_label_1
_geom_bond_atom_site_label_2
_geom_bond_distance
C1 N1 1.368(7)
C1 C2 1.390(8)
C1 Rh1 2.027(6)
C2 N3 1.358(7)
C2 C3 1.474(7)
C3 C4 1.390(7)
C3 C8 1.390(7)
C4 C5 1.382(8)
C4 H4 0.9400
C5 C6 1.380(8)
C5 H5 0.9400
C6 C7 1.375(8)
C6 H6 0.9400
C7 C8 1.391(8)
C7 H7 0.9400
C8 H8 0.9400
C9 N3 1.459(7)
C9 H9A 0.9700
C9 H9B 0.9700
C9 H9C 0.9700
C10 C11 1.345(13)
C10 C11A 1.375(12)
C10 N1 1.477(7)
C10 H10A 0.9800
C10 H10B 0.9800
C10 H10C 0.9800
C10 H10D 0.9800
C11 H11A 0.9700
C11 H11B 0.9700
C11 H11C 0.9700
C11A H11D 0.9700
C11A H11E 0.9700
C11A H11F 0.9700
C12 C13 1.372(11)
C12 C19 1.486(10)
C12 Rh1 2.193(7)
C12 H12 0.93(2)
C13 C14 1.491(9)
C13 Rh1 2.204(7)
C13 H13 0.93(2)
C14 C15 1.475(8)
C14 H14A 0.9800
C14 H14B 0.9800
C15 C16 1.508(9)
C15 H15A 0.9800
C15 H15B 0.9800
C16 C17 1.387(10)
C16 Rh1 2.099(7)
C16 H16 0.93(2)
C17 C18 1.524(9)
C17 Rh1 2.106(7)
C17 H17 0.93(2)
C18 C19 1.483(8)
C18 H18A 0.9800
C18 H18B 0.9800
C19 H19A 0.9800
C19 H19B 0.9800
Cl1 Rh1 2.3722(14)
N1 N2 1.330(6)
N2 N3 1.328(7)

loop_
_geom_torsion_atom_site_label_1
_geom_torsion_atom_site_label_2
_geom_torsion_atom_site_label_3
_geom_torsion_atom_site_label_4
_geom_torsion
N1 C1 C2 N3 -1.1(7)
Rh1 C1 C2 N3 172.2(5)
N1 C1 C2 C3 179.1(6)
Rh1 C1 C2 C3 -7.6(11)
N3 C2 C3 C4 -141.1(6)
C1 C2 C3 C4 38.7(9)
N3 C2 C3 C8 41.9(9)
C1 C2 C3 C8 -138.3(7)
C8 C3 C4 C5 0.2(8)
C2 C3 C4 C5 -176.9(6)
C3 C4 C5 C6 -1.1(9)
C4 C5 C6 C7 1.2(10)
C5 C6 C7 C8 -0.4(10)
C4 C3 C8 C7 0.7(8)
C2 C3 C8 C7 177.7(5)
C6 C7 C8 C3 -0.6(9)
C19 C12 C13 C14 1.5(11)
Rh1 C12 C13 C14 102.4(6)
C19 C12 C13 Rh1 -101.0(6)
C12 C13 C14 C15 -90.0(8)
Rh1 C13 C14 C15 -9.5(8)
C13 C14 C15 C16 29.5(9)
C14 C15 C16 C17 45.8(10)
C14 C15 C16 Rh1 -34.7(7)
C15 C16 C17 C18 4.5(11)
Rh1 C16 C17 C18 104.7(6)
C15 C16 C17 Rh1 -100.2(7)
C16 C17 C18 C19 -83.0(8)
Rh1 C17 C18 C19 -1.8(8)
C17 C18 C19 C12 19.4(9)
C13 C12 C19 C18 55.1(9)
Rh1 C12 C19 C18 -26.2(7)
C2 C1 N1 N2 1.8(7)
Rh1 C1 N1 N2 -172.4(4)
C2 C1 N1 C10 -179.8(6)
Rh1 C1 N1 C10 6.1(9)
C11 C10 N1 N2 -31.0(11)
C11A C10 N1 N2 20.3(10)
C11 C10 N1 C1 150.6(9)
C11A C10 N1 C1 -158.1(8)
C1 N1 N2 N3 -1.7(7)
C10 N1 N2 N3 179.8(5)
N1 N2 N3 C2 0.9(7)
N1 N2 N3 C9 175.6(5)
C1 C2 N3 N2 0.1(8)
C3 C2 N3 N2 180.0(6)
C1 C2 N3 C9 -173.5(6)
C3 C2 N3 C9 6.4(11)
N1 C1 Rh1 C16 -126.1(6)
C2 C1 Rh1 C16 61.9(7)
N1 C1 Rh1 C17 -87.6(6)
C2 C1 Rh1 C17 100.4(7)
N1 C1 Rh1 C12 -11.4(11)
C2 C1 Rh1 C12 176.6(7)
N1 C1 Rh1 C13 166.0(7)
C2 C1 Rh1 C13 -6.0(13)
N1 C1 Rh1 Cl1 75.2(5)
C2 C1 Rh1 Cl1 -96.8(7)
C17 C16 Rh1 C1 93.7(4)
C15 C16 Rh1 C1 -142.2(5)
C15 C16 Rh1 C17 124.1(7)
C17 C16 Rh1 C12 -68.8(4)
C15 C16 Rh1 C12 55.3(5)
C17 C16 Rh1 C13 -102.3(4)
C15 C16 Rh1 C13 21.8(5)
C17 C16 Rh1 Cl1 -176.4(4)
C15 C16 Rh1 Cl1 -52.3(8)
C16 C17 Rh1 C1 -88.4(4)
C18 C17 Rh1 C1 151.4(5)
C18 C17 Rh1 C16 -120.2(7)
C16 C17 Rh1 C12 110.5(4)
C18 C17 Rh1 C12 -9.7(5)
C16 C17 Rh1 C13 75.2(4)
C18 C17 Rh1 C13 -45.0(5)
C16 C17 Rh1 Cl1 175.6(5)
C18 C17 Rh1 Cl1 55.4(9)
C13 C12 Rh1 C1 178.7(7)
C19 C12 Rh1 C1 -59.1(10)
C13 C12 Rh1 C16 -67.2(4)
C19 C12 Rh1 C16 55.1(5)
C13 C12 Rh1 C17 -103.1(4)
C19 C12 Rh1 C17 19.2(5)
C19 C12 Rh1 C13 122.3(7)
C13 C12 Rh1 Cl1 92.6(4)
C19 C12 Rh1 Cl1 -145.1(5)
C12 C13 Rh1 C1 -178.5(7)
C14 C13 Rh1 C1 62.0(11)
C12 C13 Rh1 C16 112.1(5)
C14 C13 Rh1 C16 -7.3(5)
C12 C13 Rh1 C17 74.6(4)
C14 C13 Rh1 C17 -44.8(5)
C14 C13 Rh1 C12 -119.4(7)
C12 C13 Rh1 Cl1 -88.3(4)
C14 C13 Rh1 Cl1 152.3(5)
